data_1514958
loop_
_publ_author_name
'Nakamura, Shoichi'
'Hiroto, Satoru'
'Shinokubo, Hiroshi'

_publ_section_title
;
 Synthesis and oxidation of cyclic tetraindole
;
_journal_issue 2
_journal_name_full 'Chemical Science'
_journal_page_first 524
_journal_paper_doi 10.1039/c1sc00665g
_journal_volume 3
_journal_year 2012
_chemical_formula_sum 'C48 H46 Br2 N4 O2'
_chemical_formula_weight 870.71
_chemical_name_systematic
;
?
;
_space_group_IT_number 142
_symmetry_cell_setting tetragonal
_symmetry_space_group_name_Hall '-I 4bd 2c'
_symmetry_space_group_name_H-M 'I 41/a c d :2'
_atom_sites_solution_hydrogens geom
_atom_sites_solution_primary direct
_atom_sites_solution_secondary difmap
_audit_creation_method SHELXL-97
_cell_angle_alpha 90.00
_cell_angle_beta 90.00
_cell_angle_gamma 90.00
_cell_formula_units_Z 32
_cell_length_a 23.2637(17)
_cell_length_b 23.2637(17)
_cell_length_c 62.003(9)
_cell_measurement_reflns_used 6880
_cell_measurement_temperature 153(2)
_cell_measurement_theta_max 21.52
_cell_measurement_theta_min 2.19
_cell_volume 33556(6)
_computing_cell_refinement 'Bruker SMART'
_computing_data_collection 'Bruker SMART'
_computing_data_reduction 'Bruker SAINT'
_computing_molecular_graphics 'Bruker SHELXTL'
_computing_publication_material 'Bruker SHELXTL'
_computing_structure_refinement 'SHELXL-97 (Sheldrick, 1997)'
_computing_structure_solution 'SHELXS-97 (Sheldrick, 1990)'
_diffrn_ambient_temperature 153(2)
_diffrn_measured_fraction_theta_full 1.000
_diffrn_measured_fraction_theta_max 1.000
_diffrn_measurement_device_type 'CCD area detector'
_diffrn_measurement_method 'phi and omega scans'
_diffrn_radiation_monochromator graphite
_diffrn_radiation_source 'fine-focus sealed tube'
_diffrn_radiation_type MoK\a
_diffrn_radiation_wavelength 0.71073
_diffrn_reflns_av_R_equivalents 0.1016
_diffrn_reflns_av_sigmaI/netI 0.0490
_diffrn_reflns_limit_h_max 27
_diffrn_reflns_limit_h_min -20
_diffrn_reflns_limit_k_max 27
_diffrn_reflns_limit_k_min -27
_diffrn_reflns_limit_l_max 73
_diffrn_reflns_limit_l_min -73
_diffrn_reflns_number 82951
_diffrn_reflns_theta_full 25.00
_diffrn_reflns_theta_max 25.00
_diffrn_reflns_theta_min 1.40
_exptl_absorpt_coefficient_mu 1.976
_exptl_absorpt_correction_T_max 0.9076
_exptl_absorpt_correction_T_min 0.5886
_exptl_absorpt_correction_type empirical
_exptl_crystal_colour violet
_exptl_crystal_density_diffrn 1.379
_exptl_crystal_density_method 'not measured'
_exptl_crystal_description prism
_exptl_crystal_F_000 14336
_exptl_crystal_size_max 0.30
_exptl_crystal_size_mid 0.30
_exptl_crystal_size_min 0.05
_refine_diff_density_max 0.711
_refine_diff_density_min -0.464
_refine_diff_density_rms 0.075
_refine_ls_extinction_method none
_refine_ls_goodness_of_fit_ref 1.124
_refine_ls_hydrogen_treatment constr
_refine_ls_matrix_type full
_refine_ls_number_parameters 555
_refine_ls_number_reflns 7392
_refine_ls_number_restraints 44
_refine_ls_restrained_S_all 1.140
_refine_ls_R_factor_all 0.1219
_refine_ls_R_factor_gt 0.0762
_refine_ls_shift/su_max 0.001
_refine_ls_shift/su_mean 0.000
_refine_ls_structure_factor_coef Fsqd
_refine_ls_weighting_details 'calc w=1/[\s^2^(Fo^2^)+(0.0541P)^2^+251.7233P] where P=(Fo^2^+2Fc^2^)/3'
_refine_ls_weighting_scheme calc
_refine_ls_wR_factor_gt 0.1763
_refine_ls_wR_factor_ref 0.2003
_reflns_number_gt 4741
_reflns_number_total 7392
_reflns_threshold_expression >2sigma(I)
_cod_data_source_file c1sc00665g.txt
_cod_data_source_block 11419sna
_cod_depositor_comments
;
The following automatic conversions were performed:

'_symmetry_cell_setting' value 'Tetragonal' changed to 'tetragonal'
according to
/usr/data/users/saulius/automatic-downloads/retrospective/RSC/lib/dictionaries/cif_core.dic
dictionary named 'cif_core.dic' version 2.4.2 from 2011-04-26.

Automatic conversion script
Id: cif_fix_values 2281 2013-09-26 08:29:07Z andrius 
;
_cod_original_sg_symbol_H-M I4(1)/acd
_cod_database_code 1514958

loop_
_symmetry_equiv_pos_as_xyz
'x, y, z'
'-x+1/2, -y, z+1/2'
'-y+1/4, x+3/4, z+1/4'
'y+1/4, -x+1/4, z+3/4'
'-x+1/2, y, -z'
'x, -y, -z+1/2'
'y+1/4, x+3/4, -z+3/4'
'-y+1/4, -x+1/4, -z+1/4'
'x+1/2, y+1/2, z+1/2'
'-x+1, -y+1/2, z+1'
'-y+3/4, x+5/4, z+3/4'
'y+3/4, -x+3/4, z+5/4'
'-x+1, y+1/2, -z+1/2'
'x+1/2, -y+1/2, -z+1'
'y+3/4, x+5/4, -z+5/4'
'-y+3/4, -x+3/4, -z+3/4'
'-x, -y, -z'
'x-1/2, y, -z-1/2'
'y-1/4, -x-3/4, -z-1/4'
'-y-1/4, x-1/4, -z-3/4'
'x-1/2, -y, z'
'-x, y, z-1/2'
'-y-1/4, -x-3/4, z-3/4'
'y-1/4, x-1/4, z-1/4'
'-x+1/2, -y+1/2, -z+1/2'
'x, y+1/2, -z'
'y+1/4, -x-1/4, -z+1/4'
'-y+1/4, x+1/4, -z-1/4'
'x, -y+1/2, z+1/2'
'-x+1/2, y+1/2, z'
'-y+1/4, -x-1/4, z-1/4'
'y+1/4, x+1/4, z+1/4'

loop_
_atom_site_label
_atom_site_type_symbol
_atom_site_fract_x
_atom_site_fract_y
_atom_site_fract_z
_atom_site_U_iso_or_equiv
_atom_site_adp_type
_atom_site_occupancy
_atom_site_symmetry_multiplicity
_atom_site_calc_flag
_atom_site_refinement_flags
_atom_site_disorder_assembly
_atom_site_disorder_group
O1 O 0.9038(4) 0.4451(4) 0.16705(14) 0.069(2) Uani 0.789(3) 1 d P A 1
Br1 Br 0.97335(4) 0.40640(4) 0.039428(15) 0.0612(4) Uani 0.789(3) 1 d P A 1
O2 O 0.9678(12) 0.3900(12) 0.0523(5) 0.092(9) Uani 0.211(3) 1 d PDU A 2
Br2 Br 0.8967(2) 0.4613(2) 0.17773(8) 0.0642(15) Uani 0.211(3) 1 d P A 2
O1B O 0.6987(4) 0.2390(4) 0.16781(16) 0.062(2) Uani 0.669(3) 1 d P B 1
Br1B Br 0.72707(5) 0.16268(5) 0.04123(2) 0.0585(5) Uani 0.669(3) 1 d P B 1
O2B O 0.7477(8) 0.1811(7) 0.0528(3) 0.078(5) Uani 0.331(3) 1 d PD B 3
Br2B Br 0.68692(11) 0.24597(11) 0.18042(6) 0.0645(10) Uani 0.331(3) 1 d P B 3
C1 C 0.9760(2) 0.3771(2) 0.15436(10) 0.0374(14) Uani 1 1 d . A .
C2 C 0.9292(3) 0.4227(2) 0.15366(10) 0.0402(14) Uani 1 1 d . . .
C3 C 0.9195(3) 0.4328(3) 0.13088(10) 0.0448(15) Uani 1 1 d . A .
C4 C 0.8825(3) 0.4695(3) 0.12066(11) 0.0524(17) Uani 1 1 d . . .
H4 H 0.8579 0.4938 0.1288 0.063 Uiso 1 1 calc R A .
C5 C 0.8813(3) 0.4708(3) 0.09814(12) 0.0560(18) Uani 1 1 d . A .
C6 C 0.9179(3) 0.4346(3) 0.08745(11) 0.0486(16) Uani 1 1 d . . .
H6 H 0.9163 0.4348 0.0721 0.058 Uiso 1 1 calc R A .
C7 C 0.9582(2) 0.3965(2) 0.09733(9) 0.0329(12) Uani 1 1 d . A .
C8 C 0.9571(2) 0.3963(2) 0.11993(10) 0.0370(13) Uani 1 1 d . . .
C9 C 0.9951(2) 0.3621(2) 0.08396(8) 0.0318(12) Uani 1 1 d . . .
C10 C 1.0026(3) 0.3605(2) 0.06149(8) 0.0367(13) Uani 1 1 d D A .
C11 C 1.0433(2) 0.3187(2) 0.05630(9) 0.0364(13) Uani 1 1 d . . .
C12 C 1.0660(3) 0.2994(3) 0.03667(10) 0.0511(17) Uani 1 1 d . A .
H12 H 1.0537 0.3163 0.0235 0.061 Uiso 1 1 calc R . .
C13 C 1.1067(3) 0.2555(3) 0.03640(10) 0.0499(16) Uani 1 1 d . . .
C14 C 1.1244(3) 0.2328(3) 0.05595(10) 0.0463(15) Uani 1 1 d . A .
H14 H 1.1526 0.2032 0.0557 0.056 Uiso 1 1 calc R . .
C15 C 1.1034(2) 0.2509(2) 0.07626(9) 0.0348(13) Uani 1 1 d . . .
C16 C 1.0616(2) 0.2943(2) 0.07578(8) 0.0296(12) Uani 1 1 d . A .
C17 C 0.8402(3) 0.5112(3) 0.08606(12) 0.067(2) Uani 1 1 d . . .
C18 C 0.7787(4) 0.4993(4) 0.09273(15) 0.102(3) Uani 1 1 d . A .
H18A H 0.7685 0.4598 0.0887 0.153 Uiso 1 1 calc R . .
H18B H 0.7529 0.5262 0.0854 0.153 Uiso 1 1 calc R . .
H18C H 0.7750 0.5040 0.1084 0.153 Uiso 1 1 calc R . .
C19 C 0.8555(4) 0.5742(3) 0.09185(15) 0.093(3) Uani 1 1 d . A .
H19A H 0.8549 0.5790 0.1076 0.140 Uiso 1 1 calc R . .
H19B H 0.8273 0.6002 0.0853 0.140 Uiso 1 1 calc R . .
H19C H 0.8939 0.5833 0.0864 0.140 Uiso 1 1 calc R . .
C20 C 0.8439(4) 0.5033(5) 0.06158(13) 0.106(4) Uani 1 1 d . A .
H20A H 0.8821 0.5149 0.0565 0.159 Uiso 1 1 calc R . .
H20B H 0.8146 0.5270 0.0546 0.159 Uiso 1 1 calc R . .
H20C H 0.8375 0.4627 0.0580 0.159 Uiso 1 1 calc R . .
C21 C 1.1311(4) 0.2339(4) 0.01506(12) 0.071(2) Uani 1 1 d . A .
C22 C 1.0809(4) 0.2114(4) 0.00134(13) 0.098(3) Uani 1 1 d . . .
H22A H 1.0946 0.2031 -0.0133 0.146 Uiso 1 1 calc R A .
H22B H 1.0506 0.2406 0.0007 0.146 Uiso 1 1 calc R . .
H22C H 1.0656 0.1762 0.0078 0.146 Uiso 1 1 calc R . .
C23 C 1.1753(4) 0.1876(4) 0.01791(15) 0.108(3) Uani 1 1 d . . .
H23A H 1.2088 0.2034 0.0254 0.161 Uiso 1 1 calc R A .
H23B H 1.1871 0.1731 0.0037 0.161 Uiso 1 1 calc R . .
H23C H 1.1589 0.1561 0.0264 0.161 Uiso 1 1 calc R . .
C24 C 1.1584(5) 0.2845(4) 0.00278(15) 0.125(4) Uani 1 1 d . . .
H24A H 1.1901 0.3004 0.0113 0.187 Uiso 1 1 calc R A .
H24B H 1.1293 0.3143 0.0004 0.187 Uiso 1 1 calc R . .
H24C H 1.1730 0.2709 -0.0111 0.187 Uiso 1 1 calc R . .
C1B C 0.7688(2) 0.1687(2) 0.15521(11) 0.0435(15) Uani 1 1 d . B .
C2B C 0.7239(3) 0.2149(3) 0.15471(12) 0.0522(18) Uani 1 1 d . . .
C3B C 0.7140(3) 0.2269(3) 0.13201(12) 0.0517(17) Uani 1 1 d . B .
C4B C 0.6764(3) 0.2627(3) 0.12235(15) 0.071(2) Uani 1 1 d . . .
H4B H 0.6516 0.2862 0.1307 0.085 Uiso 1 1 calc R B .
C5B C 0.6747(3) 0.2649(4) 0.09967(15) 0.075(2) Uani 1 1 d . B .
C6B C 0.7131(3) 0.2306(3) 0.08854(12) 0.0609(19) Uani 1 1 d . . .
H6B H 0.7134 0.2330 0.0732 0.073 Uiso 1 1 calc R B .
C7B C 0.7518(3) 0.1921(2) 0.09856(11) 0.0429(15) Uani 1 1 d . B .
C8B C 0.7518(3) 0.1911(2) 0.12059(11) 0.0440(15) Uani 1 1 d . . .
C9B C 0.7850(2) 0.1538(2) 0.08472(10) 0.0395(14) Uani 1 1 d . . .
C10B C 0.7793(3) 0.1427(3) 0.06248(10) 0.0459(16) Uani 1 1 d D B .
C11B C 0.8198(3) 0.0990(3) 0.05692(10) 0.0479(16) Uani 1 1 d . . .
C12B C 0.8315(4) 0.0703(4) 0.03772(12) 0.074(2) Uani 1 1 d . B .
H12B H 0.8113 0.0800 0.0249 0.089 Uiso 1 1 calc R . .
C13B C 0.8726(4) 0.0277(4) 0.03738(14) 0.080(2) Uani 1 1 d . . .
C14B C 0.7639(3) 0.1502(4) 0.19393(12) 0.068(2) Uani 1 1 d . B .
H14B H 0.7343 0.1783 0.1944 0.081 Uiso 1 1 calc R . .
C15B C 0.7908(3) 0.1398(3) 0.17398(11) 0.0464(16) Uani 1 1 d . . .
C16B C 0.8485(2) 0.0848(2) 0.07601(9) 0.0383(14) Uani 1 1 d . B .
C17B C 0.6310(5) 0.3038(6) 0.0881(2) 0.129(4) Uani 1 1 d U . .
C18B C 0.5753(5) 0.2953(6) 0.0957(3) 0.186(6) Uani 1 1 d U B .
H18D H 0.5632 0.2558 0.0926 0.279 Uiso 1 1 calc R . .
H18E H 0.5491 0.3222 0.0885 0.279 Uiso 1 1 calc R . .
H18F H 0.5744 0.3018 0.1113 0.279 Uiso 1 1 calc R . .
C19B C 0.6497(5) 0.3671(5) 0.0910(2) 0.151(5) Uani 1 1 d U B .
H19D H 0.6224 0.3923 0.0835 0.227 Uiso 1 1 calc R . .
H19E H 0.6882 0.3724 0.0848 0.227 Uiso 1 1 calc R . .
H19F H 0.6504 0.3766 0.1063 0.227 Uiso 1 1 calc R . .
C20B C 0.6346(7) 0.2977(6) 0.0636(2) 0.191(6) Uani 1 1 d U B .
H20D H 0.6224 0.2590 0.0594 0.286 Uiso 1 1 calc R . .
H20E H 0.6743 0.3042 0.0589 0.286 Uiso 1 1 calc R . .
H20F H 0.6093 0.3262 0.0568 0.286 Uiso 1 1 calc R . .
C21B C 0.8835(7) -0.0045(6) 0.01618(18) 0.150(4) Uani 1 1 d U B .
C22B C 0.8298(7) -0.0353(7) 0.0095(2) 0.216(7) Uani 1 1 d U . .
H22D H 0.8372 -0.0572 -0.0037 0.324 Uiso 1 1 calc R B .
H22E H 0.7992 -0.0072 0.0068 0.324 Uiso 1 1 calc R . .
H22F H 0.8178 -0.0616 0.0210 0.324 Uiso 1 1 calc R . .
C23B C 0.9335(7) -0.0479(5) 0.01843(17) 0.167(5) Uani 1 1 d U . .
H23D H 0.9669 -0.0286 0.0248 0.250 Uiso 1 1 calc R B .
H23E H 0.9438 -0.0627 0.0042 0.250 Uiso 1 1 calc R . .
H23F H 0.9216 -0.0797 0.0277 0.250 Uiso 1 1 calc R . .
C24B C 0.9019(6) 0.0398(6) -0.00149(17) 0.165(5) Uani 1 1 d U . .
H24D H 0.9230 0.0199 -0.0130 0.248 Uiso 1 1 calc R B .
H24E H 0.9267 0.0692 0.0050 0.248 Uiso 1 1 calc R . .
H24F H 0.8676 0.0581 -0.0076 0.248 Uiso 1 1 calc R . .
N2 N 0.99038(18) 0.36271(18) 0.13477(7) 0.0349(11) Uani 1 1 d . A .
H2 H 1.0162 0.3367 0.1312 0.042 Uiso 0.211(3) 1 calc PR . .
N3 N 1.03200(18) 0.32134(18) 0.09228(7) 0.0306(10) Uani 1 1 d . A .
H3 H 1.0361 0.3136 0.1061 0.037 Uiso 0.789(3) 1 calc PR . .
N1B N 0.78488(19) 0.1564(2) 0.13516(8) 0.0390(12) Uani 1 1 d . B .
H1B H 0.8113 0.1312 0.1314 0.047 Uiso 0.331(3) 1 calc PR . .
N2B N 0.82689(18) 0.11834(19) 0.09258(7) 0.0336(11) Uani 1 1 d . B .
H2B H 0.8384 0.1170 0.1061 0.040 Uiso 0.669(3) 1 calc PR . .

loop_
_atom_site_aniso_label
_atom_site_aniso_U_11
_atom_site_aniso_U_22
_atom_site_aniso_U_33
_atom_site_aniso_U_23
_atom_site_aniso_U_13
_atom_site_aniso_U_12
O1 0.086(6) 0.069(5) 0.051(5) -0.011(4) 0.008(4) 0.035(4)
Br1 0.0764(7) 0.0669(7) 0.0402(5) 0.0171(4) -0.0055(4) 0.0256(5)
O2 0.104(12) 0.092(12) 0.080(12) 0.007(9) 0.000(9) 0.000(9)
Br2 0.064(3) 0.064(3) 0.064(3) -0.002(2) 0.001(2) 0.027(2)
O1B 0.067(6) 0.070(6) 0.049(5) -0.005(5) 0.021(4) 0.016(4)
Br1B 0.0684(8) 0.0618(8) 0.0453(7) 0.0072(6) -0.0182(6) 0.0122(6)
O2B 0.095(13) 0.084(13) 0.054(10) -0.032(10) -0.004(10) -0.001(11)
Br2B 0.0529(16) 0.0611(16) 0.079(2) -0.0178(15) 0.0093(14) 0.0087(11)
C1 0.033(3) 0.028(3) 0.051(4) 0.000(3) 0.009(3) 0.002(3)
C2 0.045(4) 0.031(3) 0.045(4) -0.003(3) 0.019(3) 0.009(3)
C3 0.040(4) 0.035(3) 0.060(4) 0.003(3) 0.011(3) 0.010(3)
C4 0.053(4) 0.043(4) 0.061(4) 0.007(3) 0.009(3) 0.022(3)
C5 0.047(4) 0.050(4) 0.071(5) 0.009(4) 0.003(3) 0.023(3)
C6 0.042(4) 0.051(4) 0.053(4) 0.006(3) 0.001(3) 0.011(3)
C7 0.027(3) 0.025(3) 0.046(3) 0.005(2) 0.001(2) 0.000(2)
C8 0.029(3) 0.022(3) 0.060(4) -0.001(3) 0.001(3) 0.003(2)
C9 0.028(3) 0.028(3) 0.039(3) 0.006(2) -0.004(2) -0.002(2)
C10 0.039(3) 0.039(3) 0.032(3) 0.006(3) -0.008(3) -0.001(3)
C11 0.038(3) 0.037(3) 0.033(3) -0.002(3) 0.003(3) -0.008(3)
C12 0.057(4) 0.059(4) 0.038(3) -0.006(3) 0.004(3) -0.012(4)
C13 0.049(4) 0.049(4) 0.051(4) -0.010(3) 0.017(3) -0.012(3)
C14 0.039(3) 0.046(4) 0.054(4) -0.013(3) 0.007(3) -0.005(3)
C15 0.024(3) 0.033(3) 0.048(3) -0.007(3) 0.008(2) -0.004(2)
C16 0.027(3) 0.030(3) 0.032(3) 0.001(2) -0.001(2) -0.007(2)
C17 0.059(5) 0.073(5) 0.070(5) 0.017(4) 0.003(4) 0.037(4)
C18 0.072(6) 0.112(7) 0.122(8) 0.041(6) -0.016(6) 0.044(6)
C19 0.104(7) 0.065(6) 0.110(7) 0.023(5) -0.001(6) 0.044(5)
C20 0.118(8) 0.130(8) 0.069(6) 0.026(6) -0.007(5) 0.074(7)
C21 0.074(5) 0.080(6) 0.059(4) -0.031(4) 0.030(4) -0.011(4)
C22 0.097(7) 0.137(9) 0.058(5) -0.043(5) 0.018(5) -0.023(6)
C23 0.101(7) 0.133(9) 0.089(7) -0.040(6) 0.037(6) 0.025(7)
C24 0.158(10) 0.142(9) 0.075(6) -0.032(6) 0.074(7) -0.060(8)
C1B 0.029(3) 0.034(3) 0.068(4) -0.006(3) 0.002(3) -0.007(3)
C2B 0.042(4) 0.042(4) 0.072(5) -0.023(4) 0.023(4) -0.009(3)
C3B 0.041(4) 0.038(4) 0.076(5) -0.009(3) 0.013(3) -0.004(3)
C4B 0.046(4) 0.057(5) 0.109(7) -0.014(5) 0.011(4) 0.017(4)
C5B 0.065(5) 0.071(6) 0.090(6) -0.005(5) -0.019(5) 0.023(4)
C6B 0.057(4) 0.053(4) 0.074(5) -0.006(4) -0.007(4) 0.011(4)
C7B 0.035(3) 0.031(3) 0.063(4) 0.005(3) 0.005(3) -0.006(3)
C8B 0.033(3) 0.029(3) 0.070(4) 0.000(3) 0.007(3) -0.001(3)
C9B 0.031(3) 0.036(3) 0.052(4) 0.011(3) 0.001(3) -0.003(3)
C10B 0.033(3) 0.063(4) 0.042(4) 0.013(3) -0.007(3) -0.005(3)
C11B 0.046(4) 0.057(4) 0.041(4) -0.007(3) 0.005(3) -0.013(3)
C12B 0.080(6) 0.098(7) 0.043(4) -0.007(4) -0.004(4) -0.029(5)
C13B 0.095(7) 0.077(6) 0.066(6) -0.024(5) 0.020(5) -0.003(5)
C14B 0.056(5) 0.089(6) 0.058(5) -0.021(4) 0.015(4) -0.007(4)
C15B 0.037(4) 0.041(4) 0.061(4) -0.017(3) 0.013(3) -0.007(3)
C16B 0.035(3) 0.038(3) 0.043(3) -0.007(3) 0.000(3) -0.015(3)
C17B 0.112(7) 0.133(8) 0.144(8) 0.002(7) -0.021(7) 0.090(7)
C18B 0.084(8) 0.199(12) 0.276(14) 0.100(11) -0.021(9) 0.044(9)
C19B 0.152(10) 0.127(9) 0.175(11) 0.041(9) -0.037(8) 0.079(8)
C20B 0.211(12) 0.206(12) 0.154(11) -0.016(10) -0.071(10) 0.138(10)
C21B 0.229(12) 0.150(9) 0.070(6) -0.062(6) 0.024(7) -0.008(9)
C22B 0.262(16) 0.229(14) 0.157(11) -0.149(10) 0.008(11) -0.044(12)
C23B 0.258(14) 0.142(10) 0.100(8) -0.068(7) 0.068(9) 0.034(10)
C24B 0.255(14) 0.182(12) 0.058(6) -0.041(7) 0.035(8) 0.019(11)
N2 0.029(2) 0.024(2) 0.052(3) 0.003(2) 0.002(2) 0.005(2)
N3 0.029(2) 0.032(2) 0.031(2) 0.0021(19) -0.0038(19) 0.000(2)
N1B 0.032(3) 0.033(3) 0.052(3) -0.003(2) 0.006(2) -0.004(2)
N2B 0.029(2) 0.033(3) 0.039(3) -0.002(2) 0.002(2) -0.004(2)

loop_
_atom_type_symbol
_atom_type_description
_atom_type_scat_dispersion_real
_atom_type_scat_dispersion_imag
_atom_type_scat_source
C C 0.0033 0.0016 'International Tables Vol C Tables 4.2.6.8 and 6.1.1.4'
H H 0.0000 0.0000 'International Tables Vol C Tables 4.2.6.8 and 6.1.1.4'
N N 0.0061 0.0033 'International Tables Vol C Tables 4.2.6.8 and 6.1.1.4'
O O 0.0106 0.0060 'International Tables Vol C Tables 4.2.6.8 and 6.1.1.4'
Br Br -0.2901 2.4595 'International Tables Vol C Tables 4.2.6.8 and 6.1.1.4'

loop_
_geom_angle_atom_site_label_1
_geom_angle_atom_site_label_2
_geom_angle_atom_site_label_3
_geom_angle
_geom_angle_site_symmetry_1
_geom_angle_site_symmetry_3
N2 C1 C15 125.1(5) . 15_534
N2 C1 C2 109.7(5) . .
C15 C1 C2 125.3(5) 15_534 .
O1 C2 C3 123.5(6) . .
O1 C2 C1 131.8(6) . .
C3 C2 C1 104.7(5) . .
O1 C2 Br2 7.7(5) . .
C3 C2 Br2 128.8(4) . .
C1 C2 Br2 126.3(5) . .
C4 C3 C8 123.2(6) . .
C4 C3 C2 130.7(6) . .
C8 C3 C2 106.1(5) . .
C3 C4 C5 119.4(6) . .
C3 C4 H4 120.3 . .
C5 C4 H4 120.3 . .
C6 C5 C4 117.2(6) . .
C6 C5 C17 121.8(6) . .
C4 C5 C17 121.0(6) . .
C5 C6 C7 125.6(6) . .
C5 C6 H6 117.2 . .
C7 C6 H6 117.2 . .
C8 C7 C6 114.7(5) . .
C8 C7 C9 125.9(5) . .
C6 C7 C9 119.4(5) . .
C3 C8 C7 119.8(5) . .
C3 C8 N2 111.0(5) . .
C7 C8 N2 129.3(5) . .
N3 C9 C10 106.1(5) . .
N3 C9 C7 122.6(5) . .
C10 C9 C7 131.3(5) . .
O2 C10 C11 138.0(17) . .
O2 C10 C9 111.9(18) . .
C11 C10 C9 109.3(5) . .
O2 C10 Br1 23.2(17) . .
C11 C10 Br1 118.5(4) . .
C9 C10 Br1 132.0(4) . .
C10 C11 C12 132.9(6) . .
C10 C11 C16 106.9(5) . .
C12 C11 C16 120.2(5) . .
C13 C12 C11 120.2(6) . .
C13 C12 H12 119.9 . .
C11 C12 H12 119.9 . .
C14 C13 C12 118.1(6) . .
C14 C13 C21 121.6(6) . .
C12 C13 C21 120.3(6) . .
C13 C14 C15 124.3(6) . .
C13 C14 H14 117.9 . .
C15 C14 H14 117.9 . .
C16 C15 C14 115.8(5) . .
C16 C15 C1 124.8(5) . 15_534
C14 C15 C1 119.3(5) . 15_534
N3 C16 C11 107.5(4) . .
N3 C16 C15 131.1(5) . .
C11 C16 C15 121.5(5) . .
C18 C17 C20 107.6(8) . .
C18 C17 C5 110.0(6) . .
C20 C17 C5 112.0(6) . .
C18 C17 C19 109.1(7) . .
C20 C17 C19 109.4(7) . .
C5 C17 C19 108.9(7) . .
C17 C18 H18A 109.5 . .
C17 C18 H18B 109.5 . .
H18A C18 H18B 109.5 . .
C17 C18 H18C 109.5 . .
H18A C18 H18C 109.5 . .
H18B C18 H18C 109.5 . .
C17 C19 H19A 109.5 . .
C17 C19 H19B 109.5 . .
H19A C19 H19B 109.5 . .
C17 C19 H19C 109.5 . .
H19A C19 H19C 109.5 . .
H19B C19 H19C 109.5 . .
C17 C20 H20A 109.5 . .
C17 C20 H20B 109.5 . .
H20A C20 H20B 109.5 . .
C17 C20 H20C 109.5 . .
H20A C20 H20C 109.5 . .
H20B C20 H20C 109.5 . .
C23 C21 C13 112.9(7) . .
C23 C21 C22 110.0(7) . .
C13 C21 C22 108.0(6) . .
C23 C21 C24 109.0(8) . .
C13 C21 C24 109.4(6) . .
C22 C21 C24 107.4(8) . .
C21 C22 H22A 109.5 . .
C21 C22 H22B 109.5 . .
H22A C22 H22B 109.5 . .
C21 C22 H22C 109.5 . .
H22A C22 H22C 109.5 . .
H22B C22 H22C 109.5 . .
C21 C23 H23A 109.5 . .
C21 C23 H23B 109.5 . .
H23A C23 H23B 109.5 . .
C21 C23 H23C 109.5 . .
H23A C23 H23C 109.5 . .
H23B C23 H23C 109.5 . .
C21 C24 H24A 109.5 . .
C21 C24 H24B 109.5 . .
H24A C24 H24B 109.5 . .
C21 C24 H24C 109.5 . .
H24A C24 H24C 109.5 . .
H24B C24 H24C 109.5 . .
N1B C1B C15B 123.8(5) . .
N1B C1B C2B 109.3(6) . .
C15B C1B C2B 126.8(6) . .
O1B C2B C3B 120.7(7) . .
O1B C2B C1B 133.8(8) . .
C3B C2B C1B 105.6(5) . .
O1B C2B Br2B 10.1(5) . .
C3B C2B Br2B 130.5(5) . .
C1B C2B Br2B 123.8(5) . .
C4B C3B C8B 123.3(7) . .
C4B C3B C2B 130.7(7) . .
C8B C3B C2B 106.0(6) . .
C3B C4B C5B 119.0(7) . .
C3B C4B H4B 120.5 . .
C5B C4B H4B 120.5 . .
C6B C5B C4B 117.3(7) . .
C6B C5B C17B 122.2(8) . .
C4B C5B C17B 120.5(8) . .
C5B C6B C7B 123.9(7) . .
C5B C6B H6B 118.0 . .
C7B C6B H6B 118.0 . .
C8B C7B C6B 116.7(6) . .
C8B C7B C9B 125.3(6) . .
C6B C7B C9B 117.8(6) . .
C7B C8B C3B 119.7(6) . .
C7B C8B N1B 129.7(5) . .
C3B C8B N1B 110.6(6) . .
N2B C9B C10B 107.9(5) . .
N2B C9B C7B 122.4(5) . .
C10B C9B C7B 129.6(6) . .
O2B C10B C9B 112.4(10) . .
O2B C10B C11B 138.3(9) . .
C9B C10B C11B 107.7(5) . .
O2B C10B Br1B 29.5(8) . .
C9B C10B Br1B 135.4(5) . .
C11B C10B Br1B 116.0(5) . .
C12B C11B C16B 121.1(7) . .
C12B C11B C10B 132.7(7) . .
C16B C11B C10B 106.2(5) . .
C13B C12B C11B 119.7(7) . .
C13B C12B H12B 120.2 . .
C11B C12B H12B 120.2 . .
C14B C13B C12B 118.9(7) 15_534 .
C14B C13B C21B 122.4(10) 15_534 .
C12B C13B C21B 118.7(10) . .
C13B C14B C15B 124.2(8) 15_534 .
C13B C14B H14B 117.9 15_534 .
C15B C14B H14B 117.9 . .
C16B C15B C14B 116.2(7) 15_534 .
C16B C15B C1B 125.4(5) 15_534 .
C14B C15B C1B 118.2(6) . .
N2B C16B C11B 108.8(5) . .
N2B C16B C15B 131.2(5) . 15_534
C11B C16B C15B 120.0(6) . 15_534
C18B C17B C20B 112.0(13) . .
C18B C17B C5B 111.8(11) . .
C20B C17B C5B 112.0(9) . .
C18B C17B C19B 111.0(11) . .
C20B C17B C19B 100.8(12) . .
C5B C17B C19B 108.6(10) . .
C17B C18B H18D 109.5 . .
C17B C18B H18E 109.5 . .
H18D C18B H18E 109.5 . .
C17B C18B H18F 109.5 . .
H18D C18B H18F 109.5 . .
H18E C18B H18F 109.5 . .
C17B C19B H19D 109.5 . .
C17B C19B H19E 109.5 . .
H19D C19B H19E 109.5 . .
C17B C19B H19F 109.5 . .
H19D C19B H19F 109.5 . .
H19E C19B H19F 109.5 . .
C17B C20B H20D 109.5 . .
C17B C20B H20E 109.5 . .
H20D C20B H20E 109.5 . .
C17B C20B H20F 109.5 . .
H20D C20B H20F 109.5 . .
H20E C20B H20F 109.5 . .
C22B C21B C13B 109.4(11) . .
C22B C21B C23B 109.9(12) . .
C13B C21B C23B 111.5(11) . .
C22B C21B C24B 110.4(13) . .
C13B C21B C24B 109.0(10) . .
C23B C21B C24B 106.7(12) . .
C21B C22B H22D 109.5 . .
C21B C22B H22E 109.5 . .
H22D C22B H22E 109.5 . .
C21B C22B H22F 109.5 . .
H22D C22B H22F 109.5 . .
H22E C22B H22F 109.5 . .
C21B C23B H23D 109.5 . .
C21B C23B H23E 109.5 . .
H23D C23B H23E 109.5 . .
C21B C23B H23F 109.5 . .
H23D C23B H23F 109.5 . .
H23E C23B H23F 109.5 . .
C21B C24B H24D 109.5 . .
C21B C24B H24E 109.5 . .
H24D C24B H24E 109.5 . .
C21B C24B H24F 109.5 . .
H24D C24B H24F 109.5 . .
H24E C24B H24F 109.5 . .
C1 N2 C8 108.6(4) . .
C1 N2 H2 125.7 . .
C8 N2 H2 125.7 . .
C9 N3 C16 110.2(4) . .
C9 N3 H3 124.9 . .
C16 N3 H3 124.9 . .
C1B N1B C8B 108.5(5) . .
C1B N1B H1B 125.8 . .
C8B N1B H1B 125.8 . .
C9B N2B C16B 109.5(5) . .
C9B N2B H2B 125.2 . .
C16B N2B H2B 125.2 . .

loop_
_geom_bond_atom_site_label_1
_geom_bond_atom_site_label_2
_geom_bond_distance
_geom_bond_site_symmetry_2
O1 C2 1.145(10) .
Br1 C10 1.863(5) .
O2 C10 1.206(18) .
Br2 C2 1.898(7) .
O1B C2B 1.149(11) .
Br1B C10B 1.852(6) .
O2B C10B 1.304(15) .
Br2B C2B 1.951(7) .
C1 N2 1.304(7) .
C1 C15 1.443(8) 15_534
C1 C2 1.520(8) .
C2 C3 1.450(8) .
C3 C4 1.367(8) .
C3 C8 1.396(8) .
C4 C5 1.397(9) .
C4 H4 0.9500 .
C5 C6 1.369(9) .
C5 C17 1.535(9) .
C6 C7 1.430(8) .
C6 H6 0.9500 .
C7 C8 1.401(8) .
C7 C9 1.437(7) .
C8 N2 1.434(7) .
C9 N3 1.378(6) .
C9 C10 1.404(7) .
C10 C11 1.395(8) .
C11 C12 1.401(8) .
C11 C16 1.402(7) .
C12 C13 1.393(9) .
C12 H12 0.9500 .
C13 C14 1.385(9) .
C13 C21 1.524(9) .
C14 C15 1.415(8) .
C14 H14 0.9500 .
C15 C16 1.402(7) .
C15 C1 1.443(8) 15_534
C16 N3 1.385(7) .
C17 C18 1.515(11) .
C17 C20 1.531(11) .
C17 C19 1.550(11) .
C18 H18A 0.9800 .
C18 H18B 0.9800 .
C18 H18C 0.9800 .
C19 H19A 0.9800 .
C19 H19B 0.9800 .
C19 H19C 0.9800 .
C20 H20A 0.9800 .
C20 H20B 0.9800 .
C20 H20C 0.9800 .
C21 C23 1.499(12) .
C21 C22 1.537(11) .
C21 C24 1.538(11) .
C22 H22A 0.9800 .
C22 H22B 0.9800 .
C22 H22C 0.9800 .
C23 H23A 0.9800 .
C23 H23B 0.9800 .
C23 H23C 0.9800 .
C24 H24A 0.9800 .
C24 H24B 0.9800 .
C24 H24C 0.9800 .
C1B N1B 1.329(8) .
C1B C15B 1.438(9) .
C1B C2B 1.499(9) .
C2B C3B 1.453(10) .
C3B C4B 1.348(10) .
C3B C8B 1.402(8) .
C4B C5B 1.408(11) .
C4B H4B 0.9500 .
C5B C6B 1.383(10) .
C5B C17B 1.540(12) .
C6B C7B 1.414(9) .
C6B H6B 0.9500 .
C7B C8B 1.366(9) .
C7B C9B 1.459(8) .
C8B N1B 1.435(8) .
C9B N2B 1.366(7) .
C9B C10B 1.408(8) .
C10B C11B 1.428(9) .
C11B C12B 1.393(9) .
C11B C16B 1.399(8) .
C12B C13B 1.376(12) .
C12B H12B 0.9500 .
C13B C14B 1.364(11) 15_534
C13B C21B 1.533(12) .
C14B C13B 1.364(11) 15_534
C14B C15B 1.407(9) .
C14B H14B 0.9500 .
C15B C16B 1.404(8) 15_534
C16B N2B 1.384(7) .
C16B C15B 1.404(8) 15_534
C17B C18B 1.393(16) .
C17B C20B 1.528(16) .
C17B C19B 1.546(17) .
C18B H18D 0.9800 .
C18B H18E 0.9800 .
C18B H18F 0.9800 .
C19B H19D 0.9800 .
C19B H19E 0.9800 .
C19B H19F 0.9800 .
C20B H20D 0.9800 .
C20B H20E 0.9800 .
C20B H20F 0.9800 .
C21B C22B 1.500(19) .
C21B C23B 1.546(19) .
C21B C24B 1.564(17) .
C22B H22D 0.9800 .
C22B H22E 0.9800 .
C22B H22F 0.9800 .
C23B H23D 0.9800 .
C23B H23E 0.9800 .
C23B H23F 0.9800 .
C24B H24D 0.9800 .
C24B H24E 0.9800 .
C24B H24F 0.9800 .
N2 H2 0.8800 .
N3 H3 0.8800 .
N1B H1B 0.8800 .
N2B H2B 0.8800 .
